data_4507006
loop_
_publ_author_name
'Das, Uttam Kumar'
'Puranik, Vedavati G.'
'Dastidar, Parthasarathi'

_publ_section_title
;
 Supramolecular Synthon Transferability and Gelation by Diprimary Ammonium
 Monocarboxylate Salts
;
_journal_issue 12
_journal_name_full 'Crystal Growth &amp; Design'
_journal_page_first 5864
_journal_paper_doi 10.1021/cg301242p
_journal_volume 12
_journal_year 2012
_chemical_formula_moiety 'C4 H14 N2, 2(C7 H4 N O4)'
_chemical_formula_sum 'C18 H22 N4 O8'
_chemical_formula_weight 422.40
_chemical_name_systematic
; 
 ? 
;
_space_group_IT_number 7
_symmetry_cell_setting monoclinic
_symmetry_space_group_name_Hall 'P -2yac'
_symmetry_space_group_name_H-M 'P 1 n 1'
_atom_sites_solution_hydrogens geom
_atom_sites_solution_primary direct
_atom_sites_solution_secondary difmap
_audit_creation_method SHELXL-97
_cell_angle_alpha 90.00
_cell_angle_beta 104.7440(10)
_cell_angle_gamma 90.00
_cell_formula_units_Z 2
_cell_length_a 9.1404(5)
_cell_length_b 10.8543(5)
_cell_length_c 9.8631(5)
_cell_measurement_temperature 100(2)
_cell_volume 946.32(8)
_computing_cell_refinement 'SMART APEX II'
_computing_data_collection 'SMART APEX II'
_computing_data_reduction 'SMART APEX SAINT'
_computing_molecular_graphics SHELXTL
_computing_publication_material 'MERCURY 2.3'
_computing_structure_refinement 'SHELXL-97 (Sheldrick, 1997)'
_computing_structure_solution 'SHELXS-97 (Sheldrick, 1990)'
_diffrn_ambient_temperature 100(2)
_diffrn_detector_area_resol_mean 3
_diffrn_measured_fraction_theta_full 0.999
_diffrn_measured_fraction_theta_max 0.999
_diffrn_measurement_device_type 'BRUKER CCD AREA'
_diffrn_measurement_method 'OMEGA SCAN'
_diffrn_radiation_monochromator graphite
_diffrn_radiation_source 'fine-focus sealed tube'
_diffrn_radiation_type MoK\a
_diffrn_radiation_wavelength 0.71073
_diffrn_reflns_av_R_equivalents 0.0186
_diffrn_reflns_av_sigmaI/netI 0.0135
_diffrn_reflns_limit_h_max 10
_diffrn_reflns_limit_h_min -10
_diffrn_reflns_limit_k_max 12
_diffrn_reflns_limit_k_min -12
_diffrn_reflns_limit_l_max 9
_diffrn_reflns_limit_l_min -11
_diffrn_reflns_number 8629
_diffrn_reflns_theta_full 25.00
_diffrn_reflns_theta_max 25.00
_diffrn_reflns_theta_min 1.88
_exptl_absorpt_coefficient_mu 0.118
_exptl_absorpt_correction_T_max 0.9929
_exptl_absorpt_correction_T_min 0.9293
_exptl_absorpt_correction_type multi-scan
_exptl_absorpt_process_details SADABS
_exptl_crystal_colour COLOURLESS
_exptl_crystal_density_diffrn 1.482
_exptl_crystal_density_method 'not measured'
_exptl_crystal_description PLATE
_exptl_crystal_F_000 444
_exptl_crystal_size_max 0.63
_exptl_crystal_size_mid 0.23
_exptl_crystal_size_min 0.06
_refine_diff_density_max 0.176
_refine_diff_density_min -0.163
_refine_diff_density_rms 0.036
_refine_ls_extinction_method none
_refine_ls_goodness_of_fit_ref 1.078
_refine_ls_hydrogen_treatment constr
_refine_ls_matrix_type full
_refine_ls_number_parameters 252
_refine_ls_number_reflns 1671
_refine_ls_number_restraints 2
_refine_ls_restrained_S_all 1.077
_refine_ls_R_factor_all 0.0238
_refine_ls_R_factor_gt 0.0235
_refine_ls_shift/su_max 0.000
_refine_ls_shift/su_mean 0.000
_refine_ls_structure_factor_coef Fsqd
_refine_ls_weighting_details 'calc w=1/[\s^2^(Fo^2^)+(0.0453P)^2^+0.1265P] where P=(Fo^2^+2Fc^2^)/3'
_refine_ls_weighting_scheme calc
_refine_ls_wR_factor_gt 0.0638
_refine_ls_wR_factor_ref 0.0642
_reflns_number_gt 1650
_reflns_number_total 1671
_reflns_threshold_expression >2sigma(I)
_cod_data_source_file cg301242p_si_010.cif
_cod_data_source_block B4A(2-NO2)
_cod_depositor_comments
;
The following automatic conversions were performed:

'_symmetry_cell_setting' value 'MONOCLINIC' changed to 'monoclinic'
according to /home/saulius/struct/CIF-dictionaries/cif_core.dic
dictionary named 'cif_core.dic' version 2.4.2 from
2011-04-26.

'_exptl_absorpt_correction_type' value 'MULTI-SCAN'
changed to 'multi-scan' according to
/home/saulius/struct/CIF-dictionaries/cif_core.dic dictionary named
'cif_core.dic' version 2.4.2 from
2011-04-26.

'_refine_ls_hydrogen_treatment' value 'CONSTR' changed
to 'constr' according to
/home/saulius/struct/CIF-dictionaries/cif_core.dic dictionary named
'cif_core.dic' version 2.4.2 from 2011-04-26.

Automatic conversion script
Id: cif_fix_values 1891 2012-01-12 08:04:46Z andrius 
;
_cod_original_sg_symbol_H-M Pn
_cod_database_code 4507006

loop_
_symmetry_equiv_pos_as_xyz
'x, y, z'
'x+1/2, -y, z+1/2'

loop_
_atom_site_label
_atom_site_type_symbol
_atom_site_fract_x
_atom_site_fract_y
_atom_site_fract_z
_atom_site_U_iso_or_equiv
_atom_site_adp_type
_atom_site_occupancy
_atom_site_symmetry_multiplicity
_atom_site_calc_flag
_atom_site_refinement_flags
C1 C 0.2829(2) 0.37978(17) 0.1933(2) 0.0167(4) Uani 1 1 d .
C1' C 0.5147(2) 1.06394(17) 0.7920(2) 0.0167(4) Uani 1 1 d .
O2 O 0.33413(16) 0.27464(12) 0.22717(15) 0.0204(3) Uani 1 1 d .
O2' O 0.64172(16) 1.02338(12) 0.85265(16) 0.0234(3) Uani 1 1 d .
O3 O 0.24292(16) 0.45760(13) 0.27099(14) 0.0213(3) Uani 1 1 d .
O3' O 0.48959(16) 1.15156(13) 0.70593(15) 0.0214(3) Uani 1 1 d .
C4 C 0.2744(2) 0.42105(17) 0.0439(2) 0.0170(4) Uani 1 1 d .
C4' C 0.3785(2) 1.01404(17) 0.8366(2) 0.0172(4) Uani 1 1 d .
C5 C 0.1576(2) 0.49515(17) -0.03067(19) 0.0163(4) Uani 1 1 d .
C5' C 0.2769(2) 0.92450(17) 0.7681(2) 0.0171(4) Uani 1 1 d .
N6 N 0.02586(19) 0.51640(15) 0.02620(16) 0.0182(4) Uani 1 1 d .
N6' N 0.30291(18) 0.86150(14) 0.64479(16) 0.0175(4) Uani 1 1 d .
O7 O -0.04502(17) 0.42568(14) 0.04723(15) 0.0249(3) Uani 1 1 d .
O7' O 0.41467(17) 0.88902(15) 0.60406(16) 0.0294(4) Uani 1 1 d .
O8 O -0.00518(17) 0.62303(13) 0.04840(15) 0.0245(3) Uani 1 1 d .
O8' O 0.21244(17) 0.78190(13) 0.58708(15) 0.0229(3) Uani 1 1 d .
C9 C 0.1559(2) 0.54869(18) -0.1581(2) 0.0195(4) Uani 1 1 d .
C9' C 0.15018(11) 0.88899(8) 0.81273(10) 0.0197(4) Uani 1 1 d .
H9' H 0.0841 0.8296 0.7639 0.024 Uiso 1 1 calc R
H9 H 0.0767 0.5995 -0.2036 0.024 Uiso 1 1 d R
C10 C 0.27590(11) 0.52482(8) -0.21682(10) 0.0229(4) Uani 1 1 d R
H10 H 0.2772 0.5588 -0.3031 0.027 Uiso 1 1 d R
C10' C 0.12460(11) 0.94399(8) 0.93139(10) 0.0236(4) Uani 1 1 d R
H10' H 0.0403 0.9218 0.9624 0.028 Uiso 1 1 d R
C11 C 0.39455(11) 0.44952(8) -0.14573(10) 0.0232(4) Uani 1 1 d R
H11 H 0.4750 0.4334 -0.1849 0.028 Uiso 1 1 d R
C11' C 0.22471(11) 1.03228(8) 1.00429(10) 0.0229(4) Uani 1 1 d R
H11' H 0.2080 1.0683 1.0846 0.027 Uiso 1 1 d R
C12 C 0.39327(12) 0.39847(10) -0.01696(11) 0.0196(4) Uani 1 1 d .
H12 H 0.4731 0.3485 0.0292 0.024 Uiso 1 1 calc R
C12' C 0.34955(12) 1.06659(10) 0.95675(11) 0.0206(4) Uani 1 1 d R
H12' H 0.4155 1.1258 1.0062 0.025 Uiso 1 1 d R
N13 N 0.26006(12) 0.71685(10) 0.30401(11) 0.0179(4) Uani 1 1 d R
H13A H 0.1791 0.7526 0.2485 0.027 Uiso 1 1 calc R
H13B H 0.2589 0.7275 0.3932 0.027 Uiso 1 1 calc R
H13C H 0.2589 0.6366 0.2850 0.027 Uiso 1 1 calc R
C14 C 0.4005(2) 0.77368(18) 0.2793(2) 0.0190(4) Uani 1 1 d .
H14A H 0.4855 0.7559 0.3584 0.023 Uiso 1 1 calc R
H14B H 0.3883 0.8624 0.2724 0.023 Uiso 1 1 calc R
C15 C 0.4335(2) 0.72505(18) 0.1466(2) 0.0196(4) Uani 1 1 d .
H15A H 0.3487 0.7430 0.0673 0.024 Uiso 1 1 calc R
H15B H 0.4460 0.6363 0.1533 0.024 Uiso 1 1 calc R
C16 C 0.5767(2) 0.78364(17) 0.1229(2) 0.0188(4) Uani 1 1 d .
H16A H 0.5603 0.8714 0.1081 0.023 Uiso 1 1 calc R
H16B H 0.6588 0.7725 0.2064 0.023 Uiso 1 1 calc R
C17 C 0.62200(15) 0.72850(12) -0.00217(13) 0.0194(4) Uani 1 1 d .
H17A H 0.6533 0.6436 0.0178 0.023 Uiso 1 1 calc R
H17B H 0.5359 0.7293 -0.0834 0.023 Uiso 1 1 calc R
N18 N 0.74868(15) 0.80065(12) -0.03296(13) 0.0169(3) Uani 1 1 d R
H18A H 0.7154 0.8750 -0.0645 0.025 Uiso 1 1 calc R
H18B H 0.7834 0.7616 -0.0977 0.025 Uiso 1 1 calc R
H18C H 0.8228 0.8084 0.0450 0.025 Uiso 1 1 calc R

loop_
_atom_site_aniso_label
_atom_site_aniso_U_11
_atom_site_aniso_U_22
_atom_site_aniso_U_33
_atom_site_aniso_U_23
_atom_site_aniso_U_13
_atom_site_aniso_U_12
C1 0.0136(9) 0.0182(10) 0.0184(9) 0.0012(8) 0.0043(7) -0.0001(8)
C1' 0.0171(10) 0.0156(9) 0.0171(9) -0.0026(7) 0.0041(8) -0.0018(7)
O2 0.0221(7) 0.0195(7) 0.0200(7) 0.0021(5) 0.0062(6) 0.0029(6)
O2' 0.0170(7) 0.0219(7) 0.0305(8) 0.0068(6) 0.0046(6) 0.0011(6)
O3 0.0251(8) 0.0223(7) 0.0169(7) -0.0015(5) 0.0063(6) 0.0008(6)
O3' 0.0186(7) 0.0236(7) 0.0212(7) 0.0064(6) 0.0034(6) -0.0012(6)
C4 0.0177(10) 0.0142(9) 0.0198(10) -0.0015(7) 0.0060(8) -0.0028(7)
C4' 0.0172(10) 0.0167(9) 0.0169(9) 0.0029(7) 0.0029(8) 0.0024(8)
C5 0.0156(9) 0.0159(9) 0.0184(9) -0.0039(7) 0.0061(8) -0.0029(7)
C5' 0.0185(10) 0.0166(9) 0.0164(9) 0.0020(7) 0.0049(8) 0.0006(7)
N6 0.0162(9) 0.0240(9) 0.0141(8) -0.0024(6) 0.0033(7) 0.0000(7)
N6' 0.0164(8) 0.0182(8) 0.0175(8) -0.0005(6) 0.0037(7) -0.0008(7)
O7 0.0210(8) 0.0315(8) 0.0243(8) -0.0020(6) 0.0093(6) -0.0052(6)
O7' 0.0244(8) 0.0386(9) 0.0306(8) -0.0116(7) 0.0168(7) -0.0093(7)
O8 0.0268(8) 0.0229(7) 0.0236(7) -0.0026(6) 0.0060(6) 0.0082(6)
O8' 0.0258(8) 0.0218(8) 0.0207(7) -0.0055(6) 0.0052(6) -0.0073(6)
C9 0.0182(10) 0.0209(9) 0.0178(9) 0.0021(8) 0.0016(8) 0.0002(8)
C9' 0.0181(10) 0.0196(9) 0.0213(10) 0.0014(7) 0.0052(8) -0.0014(8)
C10 0.0251(11) 0.0268(11) 0.0181(10) 0.0044(8) 0.0080(9) -0.0023(9)
C10' 0.0204(11) 0.0277(11) 0.0261(11) 0.0036(8) 0.0120(9) -0.0001(9)
C11 0.0220(11) 0.0281(10) 0.0228(10) -0.0003(9) 0.0119(9) 0.0009(9)
C11' 0.0252(11) 0.0268(11) 0.0187(10) -0.0008(8) 0.0094(9) 0.0030(9)
C12 0.0186(10) 0.0195(10) 0.0209(10) -0.0010(8) 0.0054(8) 0.0035(8)
C12' 0.0213(11) 0.0198(10) 0.0196(10) -0.0017(7) 0.0031(8) -0.0003(8)
N13 0.0177(9) 0.0191(8) 0.0170(8) -0.0007(6) 0.0047(7) 0.0014(7)
C14 0.0175(10) 0.0195(10) 0.0208(10) -0.0019(7) 0.0066(8) -0.0029(7)
C15 0.0185(10) 0.0210(10) 0.0194(10) -0.0017(7) 0.0050(8) -0.0009(7)
C16 0.0178(10) 0.0195(10) 0.0200(9) -0.0020(7) 0.0061(8) -0.0013(8)
C17 0.0184(10) 0.0208(9) 0.0197(10) -0.0017(7) 0.0064(8) -0.0024(8)
N18 0.0159(8) 0.0190(8) 0.0168(8) 0.0008(6) 0.0056(6) 0.0014(7)

loop_
_atom_type_symbol
_atom_type_description
_atom_type_scat_dispersion_real
_atom_type_scat_dispersion_imag
_atom_type_scat_source
C C 0.0033 0.0016 'International Tables Vol C Tables 4.2.6.8 and 6.1.1.4'
H H 0.0000 0.0000 'International Tables Vol C Tables 4.2.6.8 and 6.1.1.4'
N N 0.0061 0.0033 'International Tables Vol C Tables 4.2.6.8 and 6.1.1.4'
O O 0.0106 0.0060 'International Tables Vol C Tables 4.2.6.8 and 6.1.1.4'

loop_
_geom_angle_atom_site_label_1
_geom_angle_atom_site_label_2
_geom_angle_atom_site_label_3
_geom_angle
_geom_angle_site_symmetry_1
_geom_angle_site_symmetry_3
O2 C1 O3 126.86(18) . 1
O2 C1 O3 126.86(18) . .
O3 C1 O3 0.00(13) 1 .
O2 C1 C4 116.88(17) . .
O3 C1 C4 116.20(16) 1 .
O3 C1 C4 116.20(16) . .
O2' C1' O3' 125.51(18) . .
O2' C1' C4' 117.85(17) . .
O3' C1' C4' 116.26(17) . .
O3 O3 C1 0(10) 1 .
C5 C4 C12 116.98(16) . .
C5 C4 C1 121.74(17) . .
C12 C4 C1 120.83(16) . .
C5' C4' C12' 116.65(17) . .
C5' C4' C1' 126.92(17) . .
C12' C4' C1' 116.39(16) . .
C9 C5 C4 123.70(18) . .
C9 C5 N6 117.42(17) . .
C4 C5 N6 118.87(16) . .
C4' C5' C9' 122.94(17) . .
C4' C5' N6' 119.89(17) . .
C9' C5' N6' 117.16(15) . .
O8 N6 O7 124.95(17) . .
O8 N6 C5 117.78(16) . .
O7 N6 C5 117.27(16) . .
O7' N6' O8' 122.50(16) . 1
O7' N6' O8' 122.50(16) . .
O8' N6' O8' 0.00(12) 1 .
O7' N6' C5' 118.87(15) . .
O8' N6' C5' 118.63(16) 1 .
O8' N6' C5' 118.63(16) . .
O8' O8' N6' 0(10) 1 .
C5 C9 C10 118.28(16) . .
C5 C9 H9 121.0 . .
C10 C9 H9 120.7 . .
C10' C9' C5' 118.70(9) . .
C10' C9' H9' 120.7 . .
C5' C9' H9' 120.7 . .
C9 C10 C11 119.66(9) . .
C9 C10 H10 120.2 . .
C11 C10 H10 120.2 . .
C9' C10' C11' 120.2 . .
C9' C10' H10' 119.9 . .
C11' C10' H10' 119.9 . .
C12 C11 C10 120.45(6) . .
C12 C11 H11 119.8 . .
C10 C11 H11 119.8 . .
C12' C11' C10' 119.89(6) . .
C12' C11' H11' 120.1 . .
C10' C11' H11' 120.0 . .
C11 C12 C4 120.92(12) . .
C11 C12 H12 119.5 . .
C4 C12 H12 119.5 . .
C11' C12' C4' 121.63(12) . .
C11' C12' H12' 119.1 . .
C4' C12' H12' 119.3 . .
C14 N13 H13A 109.5 . .
C14 N13 H13B 109.5 . .
H13A N13 H13B 109.5 . .
C14 N13 H13C 109.5 . .
H13A N13 H13C 109.5 . .
H13B N13 H13C 109.5 . .
N13 C14 C15 111.40(15) . .
N13 C14 H14A 109.3 . .
C15 C14 H14A 109.3 . .
N13 C14 H14B 109.3 . .
C15 C14 H14B 109.3 . .
H14A C14 H14B 108.0 . .
C14 C15 C16 110.78(16) . .
C14 C15 H15A 109.5 . .
C16 C15 H15A 109.5 . .
C14 C15 H15B 109.5 . .
C16 C15 H15B 109.5 . .
H15A C15 H15B 108.1 . .
C17 C16 C15 112.43(15) . .
C17 C16 H16A 109.1 . .
C15 C16 H16A 109.1 . .
C17 C16 H16B 109.1 . .
C15 C16 H16B 109.1 . .
H16A C16 H16B 107.8 . .
N18 C17 C16 110.15(9) . .
N18 C17 H17A 109.6 . .
C16 C17 H17A 109.6 . .
N18 C17 H17B 109.6 . .
C16 C17 H17B 109.6 . .
H17A C17 H17B 108.1 . .
C17 N18 H18A 109.5 . .
C17 N18 H18B 109.5 . .
H18A N18 H18B 109.5 . .
C17 N18 H18C 109.5 . .
H18A N18 H18C 109.5 . .
H18B N18 H18C 109.5 . .

loop_
_geom_bond_atom_site_label_1
_geom_bond_atom_site_label_2
_geom_bond_distance
_geom_bond_site_symmetry_2
C1 O2 1.246(2) .
C1 O3 1.256(2) 1
C1 O3 1.256(2) .
C1 C4 1.523(3) .
C1' O2' 1.243(3) .
C1' O3' 1.256(2) .
C1' C4' 1.522(3) .
O3 O3 0.0000 1
C4 C5 1.388(3) .
C4 C12 1.390(2) .
C4' C5' 1.394(3) .
C4' C12' 1.400(2) .
C5 C9 1.381(3) .
C5 N6 1.471(2) .
C5' C9' 1.394(2) .
C5' N6' 1.466(2) .
N6 O8 1.225(2) .
N6 O7 1.225(2) .
N6' O7' 1.226(2) .
N6' O8' 1.231(2) 1
N6' O8' 1.231(2) .
O8' O8' 0.000(4) 1
C9 C10 1.388(2) .
C9 H9 0.9300 .
C9' C10' 1.3857 .
C9' H9' 0.9300 .
C10 C11 1.3959 .
C10 H10 0.9300 .
C10' C11' 1.3921 .
C10' H10' 0.9300 .
C11 C12 1.3885(14) .
C11 H11 0.9300 .
C11' C12' 1.3903(14) .
C11' H11' 0.9300 .
C12 H12 0.9300 .
C12' H12' 0.9300 .
N13 C14 1.499(2) .
N13 H13A 0.8900 .
N13 H13B 0.8900 .
N13 H13C 0.8900 .
C14 C15 1.511(3) .
C14 H14A 0.9700 .
C14 H14B 0.9700 .
C15 C16 1.525(3) .
C15 H15A 0.9700 .
C15 H15B 0.9700 .
C16 C17 1.521(2) .
C16 H16A 0.9700 .
C16 H16B 0.9700 .
C17 N18 1.4918 .
C17 H17A 0.9700 .
C17 H17B 0.9700 .
N18 H18A 0.8900 .
N18 H18B 0.8900 .
N18 H18C 0.8900 .

loop_
_geom_hbond_atom_site_label_D
_geom_hbond_atom_site_label_H
_geom_hbond_atom_site_label_A
_geom_hbond_distance_DH
_geom_hbond_distance_HA
_geom_hbond_distance_DA
_geom_hbond_angle_DHA
_geom_hbond_site_symmetry_A
N13 H13A O3' 0.89 1.97 2.8054(18) 155.4 2_474
N13 H13B O8' 0.89 2.14 3.0169(18) 166.5 1
N13 H13C O3 0.89 1.95 2.8325(17) 170.4 1
N18 H18A O2' 0.89 1.85 2.7408(18) 174.5 1_554
N18 H18B O2 0.89 1.94 2.7957(19) 161.1 2_564
N18 H18C O3' 0.89 1.95 2.8334(19) 171.9 2_574
